data_2019331
loop_
_publ_author_name
'Bu\~nuel, E.'
'Cativiela, C.'
'D\'iaz-de-Villegas, M. D.'
'G\'alvez, J. A.'

_publ_section_title
;
 A Conformationally Restricted Aspartic Acid Analogue
;
_journal_issue 5
_journal_name_full 'Acta Crystallographica Section C Crystal Structure Communications'
_journal_page_first 1252
_journal_paper_doi 10.1107/S0108270195016106
_journal_volume 52
_journal_year 1996
_chemical_formula_iupac 'C17 H19 N1 O5'
_chemical_formula_sum 'C17 H19 N O5'
_chemical_formula_weight 317.33
_chemical_name_systematic
;
(1R,2R,3S,4S)-Bicyclo[2.2.1]-heptan-3-benzamido-3-carbomethoxy-2-carboxylic
acid
;
_space_group_IT_number 4
_symmetry_cell_setting monoclinic
_symmetry_space_group_name_Hall 'P 2yb'
_symmetry_space_group_name_H-M 'P 1 21 1'
_audit_creation_method SHELXL
_cell_angle_alpha 90.
_cell_angle_beta 90.25(2)
_cell_angle_gamma 90.
_cell_formula_units_Z 2
_cell_length_a 8.314(3)
_cell_length_b 11.505(3)
_cell_length_c 8.418(2)
_cell_measurement_reflns_used 39
_cell_measurement_temperature 293(2)
_cell_measurement_theta_max 12.37
_cell_measurement_theta_min 4.92
_cell_volume 805.2(4)
_computing_cell_refinement XSCANS
_computing_data_collection 'XSCANS (Siemens, 1993)'
_computing_data_reduction XSCANS
_computing_molecular_graphics 'SHELXTL-Plus (Sheldrick, 1989)'
_computing_publication_material SHELXL93
_computing_structure_refinement 'SHELXL93 (Sheldrick, 1993)'
_computing_structure_solution 'SHELXS86 (Sheldrick, 1990)'
_diffrn_ambient_temperature 293(2)
_diffrn_measurement_device 'Siemens P4'
_diffrn_measurement_method \q/2\q
_diffrn_radiation_monochromator graphite
_diffrn_radiation_source 'fine-focus sealed tube'
_diffrn_radiation_type MoK\a
_diffrn_radiation_wavelength 0.71073
_diffrn_reflns_av_R_equivalents 0.0155
_diffrn_reflns_av_sigmaI/netI 0.0324
_diffrn_reflns_limit_h_max 9
_diffrn_reflns_limit_h_min -1
_diffrn_reflns_limit_k_max 13
_diffrn_reflns_limit_k_min -1
_diffrn_reflns_limit_l_max 10
_diffrn_reflns_limit_l_min -10
_diffrn_reflns_number 1970
_diffrn_reflns_theta_max 24.97
_diffrn_reflns_theta_min 2.42
_diffrn_standards_decay_% 0
_diffrn_standards_interval_count 97
_diffrn_standards_number 3
_exptl_absorpt_coefficient_mu 0.097
_exptl_absorpt_correction_type none
_exptl_crystal_colour colourless
_exptl_crystal_density_diffrn 1.309
_exptl_crystal_density_meas ?
_exptl_crystal_description prism
_exptl_crystal_F_000 336
_exptl_crystal_size_max 0.42
_exptl_crystal_size_mid 0.38
_exptl_crystal_size_min 0.22
_refine_diff_density_max 0.153
_refine_diff_density_min -0.135
_refine_ls_abs_structure_details 'Flack (1983) parameter = 0(2)'
_refine_ls_abs_structure_Flack -0.1(17)
_refine_ls_extinction_coef 0.030(6)
_refine_ls_extinction_method SHELXL93
_refine_ls_goodness_of_fit_all 1.072
_refine_ls_goodness_of_fit_obs 1.086
_refine_ls_matrix_type full
_refine_ls_number_parameters 209
_refine_ls_number_reflns 1622
_refine_ls_number_restraints 0
_refine_ls_restrained_S_all 1.072
_refine_ls_restrained_S_obs 1.086
_refine_ls_R_factor_all 0.0492
_refine_ls_R_factor_obs 0.0378
_refine_ls_shift/esd_max 0.016
_refine_ls_shift/esd_mean 0.003
_refine_ls_structure_factor_coef Fsqd
_refine_ls_weighting_scheme
;
calc w = 1/[\s^2^(F~o~^2^) + (0.0534P)^2^ + 0.0733P]
where P = (F~o~^2^ + 2F~c~^2^)/3
;
_refine_ls_wR_factor_all 0.0999
_refine_ls_wR_factor_obs 0.0923
_reflns_number_observed 1382
_reflns_number_total 1622
_reflns_observed_criterion >2sigma(I)
_cod_data_source_file cf1044sup1.cif
_cod_data_source_block EB200
_cod_depositor_comments
;
The following automatic conversions were performed:

'_symmetry_cell_setting' value 'Monoclinic' changed to 'monoclinic'
according to /home/saulius/struct/CIF-dictionaries/cif_core.dic
dictionary named 'cif_core.dic' version 2.4.2 from 2011-04-26.

Automatic conversion script
Id: cif_fix_values 1891 2012-01-12 08:04:46Z andrius 

The following automatic conversions were performed:

'_exptl_crystal_density_meas' value 'not measured' was changed to '?'
- the value is perceived as not measured.

Automatic conversion script
Id: cif_fix_values 3008 2015-01-20 13:52:24Z robertas 
;
_cod_original_sg_symbol_H-M 'P 21'
_cod_original_formula_sum 'C17 H19 N1 O5'
_cod_database_code 2019331

loop_
_symmetry_equiv_pos_as_xyz
'x, y, z'
'-x, y+1/2, -z'

loop_
_atom_site_aniso_label
_atom_site_aniso_U_11
_atom_site_aniso_U_22
_atom_site_aniso_U_33
_atom_site_aniso_U_12
_atom_site_aniso_U_13
_atom_site_aniso_U_23
N 0.0276(11) 0.0403(14) 0.0567(15) -0.0009(11) -0.0033(10) -0.0060(13)
O1 0.062(2) 0.078(2) 0.080(2) -0.021(2) -0.0041(13) 0.025(2)
O2 0.0523(14) 0.0486(14) 0.094(2) -0.0217(12) -0.0005(13) -0.0024(14)
O3 0.0299(11) 0.067(2) 0.091(2) -0.0074(12) -0.0014(11) -0.017(2)
O4 0.0326(11) 0.0489(15) 0.090(2) -0.0019(11) -0.0101(11) -0.0157(15)
O5 0.0264(10) 0.075(2) 0.0760(15) -0.0005(12) -0.0024(9) -0.0218(15)
C1 0.0310(14) 0.050(2) 0.061(2) -0.0007(14) -0.0118(13) -0.006(2)
C2 0.0253(13) 0.036(2) 0.057(2) -0.0038(13) -0.0056(12) -0.0045(15)
C3 0.0288(13) 0.034(2) 0.057(2) -0.0002(13) -0.0009(12) -0.0040(15)
C4 0.039(2) 0.061(2) 0.055(2) 0.000(2) -0.0012(13) -0.014(2)
C5 0.046(2) 0.071(2) 0.055(2) -0.006(2) -0.0017(15) 0.009(2)
C6 0.051(2) 0.064(2) 0.058(2) 0.007(2) -0.004(2) 0.008(2)
C7 0.045(2) 0.062(2) 0.064(2) -0.003(2) -0.010(2) -0.019(2)
C8 0.0300(14) 0.042(2) 0.078(2) -0.0030(15) -0.0007(15) 0.007(2)
C9 0.061(2) 0.058(3) 0.137(4) -0.026(2) 0.021(3) -0.002(3)
C10 0.0265(14) 0.044(2) 0.055(2) -0.0028(13) -0.0013(13) 0.0003(15)
C11 0.0308(14) 0.054(2) 0.042(2) 0.0009(14) 0.0021(12) 0.0001(15)
C12 0.043(2) 0.073(3) 0.066(2) 0.014(2) -0.012(2) -0.016(2)
C13 0.057(2) 0.075(3) 0.076(2) 0.026(2) -0.015(2) -0.022(2)
C14 0.070(2) 0.060(2) 0.050(2) 0.010(2) -0.002(2) -0.014(2)
C15 0.050(2) 0.076(3) 0.042(2) -0.004(2) -0.0050(14) -0.012(2)
C16 0.0354(15) 0.061(2) 0.044(2) 0.004(2) 0.0008(12) 0.000(2)
C17 0.0278(14) 0.042(2) 0.047(2) -0.0028(13) -0.0049(12) 0.004(2)

loop_
_atom_site_label
_atom_site_fract_x
_atom_site_fract_y
_atom_site_fract_z
_atom_site_U_iso_or_equiv
_atom_site_thermal_displace_type
_atom_site_calc_flag
_atom_site_refinement_flags
_atom_site_occupancy
_atom_site_type_symbol
N 0.3228(3) 0.5620 0.6795(3) 0.0415(6) Uani d . 1 N
H 0.4145(3) 0.6004 0.7189(3) 0.071(3) Uiso d R 1 H
O1 0.3008(3) 0.3442(4) 0.8238(3) 0.0736(8) Uani d . 1 O
O2 0.1670(3) 0.2892(3) 0.6052(3) 0.0650(7) Uani d . 1 O
O3 0.0546(2) 0.5492(3) 0.6981(3) 0.0626(7) Uani d . 1 O
O4 0.6459(2) 0.5782(3) 0.7055(3) 0.0571(7) Uani d . 1 O
O5 0.7937(2) 0.4420(3) 0.5891(3) 0.0592(7) Uani d . 1 O
H' 0.8828(2) 0.4821(3) 0.6210(3) 0.071(3) Uiso d R 1 H
C1 0.2633(3) 0.4681(4) 0.4147(4) 0.0473(8) Uani d . 1 C
H1 0.1501(3) 0.4602(4) 0.4197(4) 0.071(3) Uiso d R 1 H
C2 0.3363(3) 0.4567(4) 0.5859(4) 0.0394(7) Uani d . 1 C
C3 0.5186(3) 0.4248(4) 0.5469(3) 0.0402(7) Uani d . 1 C
H3 0.5388(3) 0.3451(4) 0.5802(3) 0.071(3) Uiso d R 1 H
C4 0.5249(4) 0.4352(4) 0.3624(4) 0.0518(9) Uani d . 1 C
H4 0.6233(4) 0.4027(4) 0.3209(4) 0.071(3) Uiso d R 1 H
C5 0.5002(4) 0.5637(5) 0.3150(4) 0.0574(9) Uani d . 1 C
H5A 0.5254(4) 0.5735(5) 0.2041(4) 0.071(3) Uiso d R 1 H
H5B 0.5618(4) 0.6228(5) 0.3768(4) 0.071(3) Uiso d R 1 H
C6 0.3171(4) 0.5826(5) 0.3418(4) 0.0576(10) Uani d . 1 C
H6A 0.2590(4) 0.5967(5) 0.2428(4) 0.071(3) Uiso d R 1 H
H6B 0.2974(4) 0.6576(5) 0.4065(4) 0.071(3) Uiso d R 1 H
C7 0.3633(4) 0.3820(4) 0.3168(4) 0.0568(10) Uani d . 1 C
H7A 0.3365(4) 0.3092(4) 0.3490(4) 0.071(3) Uiso d R 1 H
H7B 0.3454(4) 0.3863(4) 0.2038(4) 0.071(3) Uiso d R 1 H
C8 0.2658(4) 0.3580(4) 0.6860(5) 0.0501(9) Uani d . 1 C
C9 0.0891(5) 0.1974(5) 0.6980(7) 0.0854(15) Uani d . 1 C
H9A 0.0202(5) 0.1525(5) 0.6298(7) 0.071(3) Uiso calc R 1 H
H9B 0.0262(5) 0.2319(5) 0.7810(7) 0.071(3) Uiso calc R 1 H
H9C 0.1696(5) 0.1478(5) 0.7438(7) 0.071(3) Uiso calc R 1 H
C10 0.1803(3) 0.5996(4) 0.7326(4) 0.0416(7) Uani d . 1 C
C11 0.1804(3) 0.7074(4) 0.8330(3) 0.0421(7) Uani d . 1 C
C12 0.0439(4) 0.7777(4) 0.8322(4) 0.0610(10) Uani d . 1 C
H12 -0.0339(4) 0.7648(4) 0.7554(4) 0.071(3) Uiso d R 1 H
C13 0.0416(4) 0.8807(5) 0.9151(5) 0.0694(12) Uani d . 1 C
H13 -0.0591(4) 0.9351(5) 0.9005(5) 0.071(3) Uiso d R 1 H
C14 0.1758(4) 0.9155(4) 1.0027(4) 0.0603(10) Uani d . 1 C
H14 0.1587(4) 0.9873(4) 1.0604(4) 0.071(3) Uiso d R 1 H
C15 0.3088(4) 0.8461(5) 1.0086(4) 0.0561(10) Uani d . 1 C
H15 0.4004(4) 0.8693(5) 1.0680(4) 0.071(3) Uiso d R 1 H
C16 0.3135(4) 0.7414(4) 0.9236(3) 0.0470(8) Uani d . 1 C
H16 0.4156(4) 0.6988(4) 0.9242(3) 0.071(3) Uiso d R 1 H
C17 0.6544(3) 0.4914(4) 0.6235(3) 0.0388(7) Uani d . 1 C

loop_
_atom_type_symbol
_atom_type_description
_atom_type_scat_dispersion_real
_atom_type_scat_dispersion_imag
_atom_type_scat_source
C C 0.0033 0.0016 'International Tables Vol C Tables 4.2.6.8 and 6.1.1.4'
H H 0.0000 0.0000 'International Tables Vol C Tables 4.2.6.8 and 6.1.1.4'
N N 0.0061 0.0033 'International Tables Vol C Tables 4.2.6.8 and 6.1.1.4'
O O 0.0106 0.0060 'International Tables Vol C Tables 4.2.6.8 and 6.1.1.4'

loop_
_geom_angle_atom_site_label_1
_geom_angle_atom_site_label_2
_geom_angle_atom_site_label_3
_geom_angle
_geom_angle_publ_flag
C10 N C2 121.5(2) no
C10 N H 116.6(2) no
C2 N H 121.26(13) no
C8 O2 C9 115.5(3) no
C17 O5 H' 115.4(2) no
C6 C1 C7 100.5(3) no
C6 C1 C2 109.3(3) no
C7 C1 C2 103.4(3) no
C6 C1 H1 113.3(2) no
C7 C1 H1 120.2(2) no
C2 C1 H1 109.4(2) no
N C2 C8 106.8(2) no
N C2 C1 113.5(3) no
C8 C2 C1 114.8(2) no
N C2 C3 112.4(2) no
C8 C2 C3 108.0(2) no
C1 C2 C3 101.2(2) no
C17 C3 C4 111.0(2) no
C17 C3 C2 120.4(2) no
C4 C3 C2 102.9(2) no
C17 C3 H3 103.1(2) no
C4 C3 H3 110.7(2) no
C2 C3 H3 108.7(2) no
C7 C4 C5 101.7(3) no
C7 C4 C3 100.7(3) no
C5 C4 C3 109.0(3) no
C7 C4 H4 120.0(2) no
C5 C4 H4 112.9(2) no
C3 C4 H4 111.3(2) no
C4 C5 C6 103.1(3) no
C4 C5 H5A 109.5(2) no
C6 C5 H5A 109.9(2) no
C4 C5 H5B 116.7(2) no
C6 C5 H5B 109.3(2) no
H5A C5 H5B 108.2 no
C1 C6 C5 103.1(3) no
C1 C6 H6A 110.0(2) no
C5 C6 H6A 112.4(2) no
C1 C6 H6B 117.6(2) no
C5 C6 H6B 110.6(2) no
H6A C6 H6B 103.4 no
C4 C7 C1 94.8(3) no
C4 C7 H7A 120.8(2) no
C1 C7 H7A 107.5(2) no
C4 C7 H7B 111.1(2) no
C1 C7 H7B 114.5(2) no
H7A C7 H7B 107.7 no
O1 C8 O2 124.2(3) no
O1 C8 C2 122.4(3) no
O2 C8 C2 113.5(3) no
O2 C9 H9A 109.5(2) no
O2 C9 H9B 109.5(2) no
H9A C9 H9B 109.5 no
O2 C9 H9C 109.5(2) no
H9A C9 H9C 109.5 no
H9B C9 H9C 109.5 no
O3 C10 N 121.4(3) no
O3 C10 C11 121.4(3) no
N C10 C11 117.1(2) no
C12 C11 C16 118.9(3) no
C12 C11 C10 118.6(3) no
C16 C11 C10 122.5(3) no
C13 C12 C11 120.7(3) no
C13 C12 H12 118.8(2) no
C11 C12 H12 118.6(2) no
C12 C13 C14 120.2(3) no
C12 C13 H13 117.8(2) no
C14 C13 H13 121.7(2) no
C15 C14 C13 119.9(4) no
C15 C14 H14 127.0(2) no
C13 C14 H14 113.0(2) no
C14 C15 C16 120.6(3) no
C14 C15 H15 120.3(2) no
C16 C15 H15 119.2(2) no
C11 C16 C15 119.7(3) no
C11 C16 H16 123.1(2) no
C15 C16 H16 117.0(2) no
O4 C17 O5 122.0(3) no
O4 C17 C3 127.9(3) no
O5 C17 C3 110.1(3) no

loop_
_geom_bond_atom_site_label_1
_geom_bond_atom_site_label_2
_geom_bond_distance
_geom_bond_publ_flag
N C10 1.340(4) yes
N C2 1.450(4) no
N H 0.94 no
O1 C8 1.205(4) no
O2 C8 1.326(4) no
O2 C9 1.466(5) no
O3 C10 1.228(4) no
O4 C17 1.216(4) no
O5 C17 1.323(3) no
O5 H' 0.91 no
C1 C6 1.521(5) no
C1 C7 1.535(5) no
C1 C2 1.567(4) no
C1 H1 0.95 no
C2 C8 1.532(5) no
C2 C3 1.594(4) no
C3 C17 1.507(4) no
C3 C4 1.559(5) no
C3 H3 0.97 no
C4 C7 1.525(5) no
C4 C5 1.544(6) no
C4 H4 0.97 no
C5 C6 1.555(5) no
C5 H5A 0.96 no
C5 H5B 1.00 no
C6 H6A 0.98 no
C6 H6B 1.03 no
C7 H7A 0.91 no
C7 H7B 0.96 no
C9 H9A 0.96 no
C9 H9B 0.96 no
C9 H9C 0.96 no
C10 C11 1.501(5) no
C11 C12 1.393(5) no
C11 C16 1.397(4) no
C12 C13 1.376(6) no
C12 H12 0.92 no
C13 C14 1.393(5) no
C13 H13 1.05 no
C14 C15 1.364(5) no
C14 H14 0.97 no
C15 C16 1.401(6) no
C15 H15 0.95 no
C16 H16 0.98 no

loop_
_geom_torsion_atom_site_label_1
_geom_torsion_atom_site_label_2
_geom_torsion_atom_site_label_3
_geom_torsion_atom_site_label_4
_geom_torsion
_geom_torsion_publ_flag
C10 N C2 C8 -57.7(3) yes
C10 N C2 C1 70.0(3) no
C10 N C2 C3 -175.9(3) no
C6 C1 C2 N 45.0(3) no
C7 C1 C2 N 151.3(3) no
C6 C1 C2 C8 168.3(3) no
C7 C1 C2 C8 -85.4(3) no
C6 C1 C2 C3 -75.7(3) no
C7 C1 C2 C3 30.6(3) no
N C2 C3 C17 8.1(4) no
C8 C2 C3 C17 -109.5(3) no
C1 C2 C3 C17 129.6(3) no
N C2 C3 C4 -116.0(3) no
C8 C2 C3 C4 126.4(3) no
C1 C2 C3 C4 5.5(3) yes
C17 C3 C4 C7 -170.0(3) no
C2 C3 C4 C7 -39.9(3) no
C17 C3 C4 C5 -63.5(3) no
C2 C3 C4 C5 66.6(3) no
C7 C4 C5 C6 31.3(3) no
C3 C4 C5 C6 -74.6(3) no
C7 C1 C6 C5 -39.2(3) no
C2 C1 C6 C5 69.0(3) no
C4 C5 C6 C1 5.0(4) yes
C5 C4 C7 C1 -54.4(3) no
C3 C4 C7 C1 57.8(3) no
C6 C1 C7 C4 57.8(3) no
C2 C1 C7 C4 -55.1(3) no
C9 O2 C8 O1 4.8(5) no
C9 O2 C8 C2 -176.6(3) yes
N C2 C8 O1 -47.2(4) no
C1 C2 C8 O1 -174.0(3) no
C3 C2 C8 O1 73.9(4) no
N C2 C8 O2 134.2(3) yes
C1 C2 C8 O2 7.4(4) no
C3 C2 C8 O2 -104.7(3) no
C2 N C10 O3 -3.3(5) no
C2 N C10 C11 178.0(3) yes
O3 C10 C11 C12 -26.8(5) no
N C10 C11 C12 151.8(3) no
O3 C10 C11 C16 154.9(3) no
N C10 C11 C16 -26.5(4) no
C16 C11 C12 C13 2.0(5) no
C10 C11 C12 C13 -176.3(3) no
C11 C12 C13 C14 -0.7(6) no
C12 C13 C14 C15 -1.2(6) no
C13 C14 C15 C16 1.8(5) no
C12 C11 C16 C15 -1.5(5) no
C10 C11 C16 C15 176.8(3) no
C14 C15 C16 C11 -0.4(5) no
C4 C3 C17 O4 112.7(4) no
C2 C3 C17 O4 -7.5(5) no
C4 C3 C17 O5 -67.1(3) no
C2 C3 C17 O5 172.7(3) no
